data_7224763
loop_
_publ_author_name
'Shen, Hai-Yun'
'Wang, Wen-Min'
'Gao, Hong-Ling'
'Cui, Jian-Zhong'

_publ_section_title
;
 Near-infrared luminescence and SMM behaviors of a family of dinuclear
 lanthanide 8-quinolinolate complexes
;
_journal_name_full 'RSC Adv.'
_journal_paper_doi 10.1039/C6RA02656G
_journal_year 2016
_chemical_formula_sum 'C80 H64 N2 Nd2 O12'
_chemical_formula_weight 1533.81
_chemical_name_systematic
; 
 ? 
;
_space_group_IT_number 2
_symmetry_cell_setting triclinic
_symmetry_space_group_name_Hall '-P 1'
_symmetry_space_group_name_H-M 'P -1'
_atom_sites_solution_hydrogens geom
_atom_sites_solution_primary direct
_atom_sites_solution_secondary difmap
_audit_creation_method SHELXL-97
_audit_update_record
;
2016-01-20 deposited with the CCDC.
2016-03-28 downloaded from the CCDC.
;
_cell_angle_alpha 100.71(3)
_cell_angle_beta 91.19(3)
_cell_angle_gamma 98.85(3)
_cell_formula_units_Z 2
_cell_length_a 10.398(2)
_cell_length_b 15.380(3)
_cell_length_c 21.470(4)
_cell_measurement_reflns_used 10541
_cell_measurement_temperature 113(2)
_cell_measurement_theta_max 29.1357
_cell_measurement_theta_min 1.9847
_cell_volume 3329.2(12)
_computing_cell_refinement crystalclear
_computing_data_collection crystalclear
_computing_data_reduction crystalclear
_computing_molecular_graphics 'Bruker SHELXTL'
_computing_publication_material 'Bruker SHELXTL'
_computing_structure_refinement 'SHELXL-97 (Sheldrick, 1997)'
_computing_structure_solution 'SHELXS-97 (Sheldrick, 1990)'
_diffrn_ambient_temperature 113(2)
_diffrn_measured_fraction_theta_full 0.999
_diffrn_measured_fraction_theta_max 0.999
_diffrn_measurement_device_type 'rigaku saturn'
_diffrn_measurement_method '\w scans'
_diffrn_radiation_monochromator confocal
_diffrn_radiation_source 'rotating anode'
_diffrn_radiation_type MoK\a
_diffrn_radiation_wavelength 0.71073
_diffrn_reflns_av_R_equivalents 0.0387
_diffrn_reflns_av_sigmaI/netI 0.0448
_diffrn_reflns_limit_h_max 12
_diffrn_reflns_limit_h_min -12
_diffrn_reflns_limit_k_max 18
_diffrn_reflns_limit_k_min -18
_diffrn_reflns_limit_l_max 25
_diffrn_reflns_limit_l_min -25
_diffrn_reflns_number 34727
_diffrn_reflns_theta_full 25.02
_diffrn_reflns_theta_max 25.02
_diffrn_reflns_theta_min 1.82
_diffrn_standards_decay_% 0
_diffrn_standards_interval_count 0
_diffrn_standards_interval_time 0
_diffrn_standards_number 0
_exptl_absorpt_coefficient_mu 1.609
_exptl_absorpt_correction_T_max 0.9096
_exptl_absorpt_correction_T_min 0.8303
_exptl_absorpt_correction_type multi-scan
_exptl_absorpt_process_details crystalclear
_exptl_crystal_colour yellow
_exptl_crystal_density_diffrn 1.530
_exptl_crystal_density_method 'not measured'
_exptl_crystal_description block
_exptl_crystal_F_000 1548
_exptl_crystal_size_max 0.12
_exptl_crystal_size_mid 0.12
_exptl_crystal_size_min 0.06
_refine_diff_density_max 0.874
_refine_diff_density_min -1.179
_refine_diff_density_rms 0.101
_refine_ls_extinction_method none
_refine_ls_goodness_of_fit_ref 1.025
_refine_ls_hydrogen_treatment constr
_refine_ls_matrix_type full
_refine_ls_number_parameters 867
_refine_ls_number_reflns 11762
_refine_ls_number_restraints 0
_refine_ls_restrained_S_all 1.025
_refine_ls_R_factor_all 0.0445
_refine_ls_R_factor_gt 0.0341
_refine_ls_shift/su_max 0.001
_refine_ls_shift/su_mean 0.000
_refine_ls_structure_factor_coef Fsqd
_refine_ls_weighting_details 'calc w=1/[\s^2^(Fo^2^)+(0.0475P)^2^+0.0000P] where P=(Fo^2^+2Fc^2^)/3'
_refine_ls_weighting_scheme calc
_refine_ls_wR_factor_gt 0.0770
_refine_ls_wR_factor_ref 0.0830
_reflns_number_gt 9900
_reflns_number_total 11762
_reflns_threshold_expression >2sigma(I)
_cod_data_source_file c6ra02656g2.cif
_cod_data_source_block 1
_cod_depositor_comments
;
The following automatic conversions were performed:

'_symmetry_cell_setting' value 'Triclinic' changed to 'triclinic'
according to
/usr/data/users/saulius/crontab/automatic-downloads/rss-feeds/RSC/lib/dictionaries/cif_core.dic
dictionary named 'cif_core.dic' version 2.4.2 from 2011-04-26.

'_exptl_absorpt_correction_type' value 'MULTI-SCAN' changed to
'multi-scan' according to
/usr/data/users/saulius/crontab/automatic-downloads/rss-feeds/RSC/lib/dictionaries/cif_core.dic
dictionary named 'cif_core.dic' version 2.4.2 from 2011-04-26.

'_refine_ls_hydrogen_treatment' value 'CONSTR' changed to 'constr'
according to
/usr/data/users/saulius/crontab/automatic-downloads/rss-feeds/RSC/lib/dictionaries/cif_core.dic
dictionary named 'cif_core.dic' version 2.4.2 from 2011-04-26.

Automatic conversion script
Id: cif_fix_values 4268 2015-11-12 08:31:59Z antanas 
;
_cod_original_cell_volume 3329.4(12)
_cod_original_sg_symbol_H-M P-1
_cod_database_code 7224763

loop_
_symmetry_equiv_pos_as_xyz
'x, y, z'
'-x, -y, -z'

loop_
_atom_site_label
_atom_site_type_symbol
_atom_site_fract_x
_atom_site_fract_y
_atom_site_fract_z
_atom_site_U_iso_or_equiv
_atom_site_adp_type
_atom_site_occupancy
_atom_site_symmetry_multiplicity
_atom_site_calc_flag
_atom_site_refinement_flags
Nd1 Nd 0.640731(17) 0.397077(12) 0.188305(8) 0.01325(6) Uani 1 1 d .
Nd2 Nd 0.820731(17) 0.607932(12) 0.316032(8) 0.01339(6) Uani 1 1 d .
O1 O 0.6184(2) 0.54073(15) 0.25538(11) 0.0146(5) Uani 1 1 d .
O2 O 0.8447(2) 0.46315(15) 0.25108(11) 0.0161(5) Uani 1 1 d .
O3 O 0.6087(2) 0.33736(16) 0.07719(11) 0.0189(5) Uani 1 1 d .
O4 O 0.7269(2) 0.26004(16) 0.16588(11) 0.0207(6) Uani 1 1 d .
O5 O 0.4485(2) 0.28311(16) 0.17540(11) 0.0182(5) Uani 1 1 d .
O6 O 0.5907(2) 0.35333(16) 0.28963(11) 0.0178(5) Uani 1 1 d .
O7 O 0.7391(2) 0.74559(15) 0.32228(11) 0.0189(5) Uani 1 1 d .
O8 O 0.8338(2) 0.67911(16) 0.42531(11) 0.0185(5) Uani 1 1 d .
O9 O 0.8879(2) 0.64720(16) 0.21371(11) 0.0190(5) Uani 1 1 d .
O10 O 1.0147(2) 0.72038(16) 0.33191(11) 0.0171(5) Uani 1 1 d .
O11 O 0.7724(3) 0.50271(17) 0.12722(12) 0.0267(6) Uani 1 1 d .
H11 H 0.7779 0.5645 0.1451 0.032 Uiso 1 1 calc R
O12 O 0.6931(3) 0.50152(17) 0.37816(12) 0.0256(6) Uani 1 1 d .
H12 H 0.6949 0.4400 0.3616 0.031 Uiso 1 1 calc R
N1 N 0.4430(3) 0.46772(19) 0.15811(14) 0.0161(6) Uani 1 1 d .
N2 N 1.0041(3) 0.5329(2) 0.35545(14) 0.0200(7) Uani 1 1 d .
C1 C 0.3615(3) 0.4368(2) 0.10842(17) 0.0211(8) Uani 1 1 d .
H1 H 0.3843 0.3914 0.0761 0.025 Uiso 1 1 calc R
C2 C 0.2421(4) 0.4673(3) 0.10050(18) 0.0234(9) Uani 1 1 d .
H2 H 0.1882 0.4450 0.0629 0.028 Uiso 1 1 calc R
C3 C 0.2057(4) 0.5294(2) 0.14785(18) 0.0227(8) Uani 1 1 d .
H3 H 0.1249 0.5499 0.1439 0.027 Uiso 1 1 calc R
C4 C 0.2882(3) 0.5632(2) 0.20287(17) 0.0182(8) Uani 1 1 d .
C5 C 0.2561(3) 0.6276(2) 0.25401(18) 0.0226(8) Uani 1 1 d .
H5 H 0.1753 0.6490 0.2530 0.027 Uiso 1 1 calc R
C6 C 0.3430(4) 0.6582(2) 0.30473(17) 0.0223(8) Uani 1 1 d .
H6 H 0.3211 0.7004 0.3395 0.027 Uiso 1 1 calc R
C7 C 0.4648(3) 0.6287(2) 0.30670(17) 0.0191(8) Uani 1 1 d .
H7 H 0.5228 0.6513 0.3428 0.023 Uiso 1 1 calc R
C8 C 0.5016(3) 0.5678(2) 0.25737(16) 0.0142(7) Uani 1 1 d .
C9 C 0.4092(3) 0.5320(2) 0.20514(16) 0.0153(7) Uani 1 1 d .
C10 C 1.0781(4) 0.5636(3) 0.4084(2) 0.0300(10) Uani 1 1 d .
H10 H 1.0511 0.6085 0.4397 0.036 Uiso 1 1 calc R
C11 C 1.1950(4) 0.5324(3) 0.4202(2) 0.0352(11) Uani 1 1 d .
H11A H 1.2432 0.5537 0.4596 0.042 Uiso 1 1 calc R
C12 C 1.2379(4) 0.4717(3) 0.3747(2) 0.0335(11) Uani 1 1 d .
H12A H 1.3184 0.4521 0.3816 0.040 Uiso 1 1 calc R
C13 C 1.1642(4) 0.4375(3) 0.31705(19) 0.0255(9) Uani 1 1 d .
C14 C 1.2030(4) 0.3742(3) 0.2677(2) 0.0292(10) Uani 1 1 d .
H14 H 1.2835 0.3532 0.2716 0.035 Uiso 1 1 calc R
C15 C 1.1231(4) 0.3435(3) 0.2143(2) 0.0277(9) Uani 1 1 d .
H15 H 1.1492 0.3013 0.1808 0.033 Uiso 1 1 calc R
C16 C 1.0029(3) 0.3732(2) 0.20772(18) 0.0221(8) Uani 1 1 d .
H16 H 0.9500 0.3503 0.1699 0.026 Uiso 1 1 calc R
C17 C 0.9601(3) 0.4343(2) 0.25460(17) 0.0174(8) Uani 1 1 d .
C18 C 1.0445(3) 0.4685(2) 0.30997(17) 0.0178(8) Uani 1 1 d .
C19 C 0.5310(4) 0.3310(3) -0.04574(18) 0.0254(9) Uani 1 1 d .
H19 H 0.5321 0.3843 -0.0150 0.030 Uiso 1 1 calc R
C20 C 0.4955(4) 0.3304(3) -0.10812(18) 0.0271(9) Uani 1 1 d .
H20 H 0.4722 0.3828 -0.1198 0.032 Uiso 1 1 calc R
C21 C 0.4938(4) 0.2537(3) -0.15377(19) 0.0311(10) Uani 1 1 d .
H21 H 0.4701 0.2531 -0.1968 0.037 Uiso 1 1 calc R
C22 C 0.5269(4) 0.1780(3) -0.1358(2) 0.0367(11) Uani 1 1 d .
H22 H 0.5264 0.1252 -0.1670 0.044 Uiso 1 1 calc R
C23 C 0.5609(4) 0.1779(3) -0.07279(18) 0.0296(10) Uani 1 1 d .
H23 H 0.5815 0.1249 -0.0611 0.035 Uiso 1 1 calc R
C24 C 0.5650(3) 0.2557(3) -0.02667(17) 0.0200(8) Uani 1 1 d .
C25 C 0.6081(3) 0.2612(2) 0.04163(17) 0.0184(8) Uani 1 1 d .
C26 C 0.6508(4) 0.1888(2) 0.06139(17) 0.0216(8) Uani 1 1 d .
H26 H 0.6381 0.1330 0.0325 0.026 Uiso 1 1 calc R
C27 C 0.7113(3) 0.1927(2) 0.12095(17) 0.0204(8) Uani 1 1 d .
C28 C 0.7713(4) 0.1132(2) 0.13166(18) 0.0243(9) Uani 1 1 d .
C29 C 0.7250(4) 0.0259(3) 0.09960(18) 0.0303(10) Uani 1 1 d .
H29 H 0.6508 0.0149 0.0710 0.036 Uiso 1 1 calc R
C30 C 0.7862(4) -0.0446(3) 0.1093(2) 0.0355(10) Uani 1 1 d .
H30 H 0.7531 -0.1038 0.0877 0.043 Uiso 1 1 calc R
C31 C 0.8949(4) -0.0293(3) 0.1500(2) 0.0390(11) Uani 1 1 d .
H31 H 0.9381 -0.0776 0.1557 0.047 Uiso 1 1 calc R
C32 C 0.9409(4) 0.0570(3) 0.1826(2) 0.0376(11) Uani 1 1 d .
H32 H 1.0158 0.0678 0.2107 0.045 Uiso 1 1 calc R
C33 C 0.8777(4) 0.1275(3) 0.1743(2) 0.0303(10) Uani 1 1 d .
H33 H 0.9077 0.1861 0.1980 0.036 Uiso 1 1 calc R
C34 C 0.2727(4) 0.1480(3) 0.10417(18) 0.0255(9) Uani 1 1 d .
H34 H 0.2851 0.2054 0.0926 0.031 Uiso 1 1 calc R
C35 C 0.1995(4) 0.0755(3) 0.0637(2) 0.0326(10) Uani 1 1 d .
H35 H 0.1598 0.0836 0.0254 0.039 Uiso 1 1 calc R
C36 C 0.1846(4) -0.0086(3) 0.0793(2) 0.0331(10) Uani 1 1 d .
H36 H 0.1356 -0.0585 0.0514 0.040 Uiso 1 1 calc R
C37 C 0.2412(4) -0.0198(3) 0.1352(2) 0.0319(10) Uani 1 1 d .
H37 H 0.2313 -0.0777 0.1457 0.038 Uiso 1 1 calc R
C38 C 0.3127(4) 0.0527(3) 0.17668(19) 0.0256(9) Uani 1 1 d .
H38 H 0.3509 0.0444 0.2153 0.031 Uiso 1 1 calc R
C39 C 0.3277(3) 0.1378(2) 0.16105(17) 0.0195(8) Uani 1 1 d .
C40 C 0.4090(3) 0.2180(2) 0.20194(17) 0.0180(8) Uani 1 1 d .
C41 C 0.4383(3) 0.2179(2) 0.26673(17) 0.0166(7) Uani 1 1 d .
H41 H 0.3971 0.1689 0.2841 0.020 Uiso 1 1 calc R
C42 C 0.5231(3) 0.2845(2) 0.30618(16) 0.0159(8) Uani 1 1 d .
C43 C 0.5432(3) 0.2754(2) 0.37361(17) 0.0174(8) Uani 1 1 d .
C44 C 0.4393(3) 0.2591(2) 0.41211(17) 0.0212(8) Uani 1 1 d .
H44 H 0.3523 0.2536 0.3956 0.025 Uiso 1 1 calc R
C45 C 0.4621(4) 0.2508(3) 0.47424(18) 0.0275(9) Uani 1 1 d .
H45 H 0.3908 0.2413 0.5004 0.033 Uiso 1 1 calc R
C46 C 0.5884(4) 0.2562(3) 0.49871(18) 0.0288(9) Uani 1 1 d .
H46 H 0.6034 0.2499 0.5413 0.035 Uiso 1 1 calc R
C47 C 0.6927(4) 0.2709(3) 0.46042(19) 0.0274(9) Uani 1 1 d .
H47 H 0.7792 0.2734 0.4767 0.033 Uiso 1 1 calc R
C48 C 0.6712(3) 0.2819(2) 0.39858(17) 0.0215(8) Uani 1 1 d .
H48 H 0.7430 0.2939 0.3731 0.026 Uiso 1 1 calc R
C49 C 0.7086(4) 0.9089(3) 0.28276(18) 0.0243(9) Uani 1 1 d .
H49 H 0.7437 0.8671 0.2521 0.029 Uiso 1 1 calc R
C50 C 0.6693(4) 0.9837(3) 0.26557(19) 0.0297(9) Uani 1 1 d .
H50 H 0.6801 0.9940 0.2236 0.036 Uiso 1 1 calc R
C51 C 0.6145(4) 1.0432(3) 0.30951(19) 0.0308(10) Uani 1 1 d .
H51 H 0.5879 1.0946 0.2978 0.037 Uiso 1 1 calc R
C52 C 0.5985(4) 1.0275(3) 0.3707(2) 0.0321(10) Uani 1 1 d .
H52 H 0.5586 1.0674 0.4006 0.039 Uiso 1 1 calc R
C53 C 0.6403(4) 0.9542(3) 0.38837(19) 0.0280(9) Uani 1 1 d .
H53 H 0.6302 0.9446 0.4306 0.034 Uiso 1 1 calc R
C54 C 0.6968(3) 0.8946(2) 0.34527(18) 0.0202(8) Uani 1 1 d .
C55 C 0.7488(3) 0.8169(2) 0.36393(17) 0.0168(8) Uani 1 1 d .
C56 C 0.8087(3) 0.8293(2) 0.42466(16) 0.0178(8) Uani 1 1 d .
H56 H 0.8213 0.8881 0.4496 0.021 Uiso 1 1 calc R
C57 C 0.8516(3) 0.7617(2) 0.45167(16) 0.0183(8) Uani 1 1 d .
C58 C 0.9203(3) 0.7859(2) 0.51623(16) 0.0185(8) Uani 1 1 d .
C59 C 0.9857(4) 0.8726(3) 0.54071(18) 0.0272(9) Uani 1 1 d .
H59 H 0.9871 0.9180 0.5161 0.033 Uiso 1 1 calc R
C60 C 1.0482(4) 0.8928(3) 0.6002(2) 0.0361(11) Uani 1 1 d .
H60 H 1.0926 0.9518 0.6161 0.043 Uiso 1 1 calc R
C61 C 1.0464(4) 0.8274(3) 0.63675(19) 0.0331(10) Uani 1 1 d .
H61 H 1.0887 0.8414 0.6778 0.040 Uiso 1 1 calc R
C62 C 0.9822(4) 0.7410(3) 0.61281(19) 0.0318(10) Uani 1 1 d .
H62 H 0.9804 0.6959 0.6378 0.038 Uiso 1 1 calc R
C63 C 0.9211(4) 0.7204(3) 0.55305(18) 0.0241(9) Uani 1 1 d .
H63 H 0.8791 0.6609 0.5368 0.029 Uiso 1 1 calc R
C64 C 0.8389(4) 0.7170(2) 0.09686(17) 0.0223(8) Uani 1 1 d .
H64 H 0.7598 0.7076 0.1178 0.027 Uiso 1 1 calc R
C65 C 0.8364(4) 0.7255(3) 0.03371(19) 0.0292(9) Uani 1 1 d .
H65 H 0.7553 0.7231 0.0117 0.035 Uiso 1 1 calc R
C66 C 0.9511(4) 0.7376(3) 0.00232(19) 0.0298(10) Uani 1 1 d .
H66 H 0.9486 0.7435 -0.0409 0.036 Uiso 1 1 calc R
C67 C 1.0692(4) 0.7409(3) 0.03425(18) 0.0298(9) Uani 1 1 d .
H67 H 1.1479 0.7475 0.0126 0.036 Uiso 1 1 calc R
C68 C 1.0729(4) 0.7344(2) 0.09825(17) 0.0229(8) Uani 1 1 d .
H68 H 1.1543 0.7383 0.1204 0.028 Uiso 1 1 calc R
C69 C 0.9582(3) 0.7223(2) 0.12971(17) 0.0170(8) Uani 1 1 d .
C70 C 0.9588(3) 0.7158(2) 0.19885(16) 0.0165(8) Uani 1 1 d .
C71 C 1.0359(3) 0.7845(2) 0.24041(17) 0.0185(8) Uani 1 1 d .
H71 H 1.0766 0.8346 0.2241 0.022 Uiso 1 1 calc R
C72 C 1.0581(3) 0.7848(2) 0.30553(17) 0.0158(7) Uani 1 1 d .
C73 C 1.1411(3) 0.8648(2) 0.34649(17) 0.0190(8) Uani 1 1 d .
C74 C 1.1677(4) 0.9476(3) 0.32855(19) 0.0304(10) Uani 1 1 d .
H74 H 1.1357 0.9548 0.2884 0.036 Uiso 1 1 calc R
C75 C 1.2411(5) 1.0200(3) 0.3692(2) 0.0406(11) Uani 1 1 d .
H75 H 1.2591 1.0766 0.3568 0.049 Uiso 1 1 calc R
C76 C 1.2878(4) 1.0095(3) 0.4274(2) 0.0352(11) Uani 1 1 d .
H76 H 1.3387 1.0589 0.4549 0.042 Uiso 1 1 calc R
C77 C 1.2608(4) 0.9274(3) 0.44598(19) 0.0304(10) Uani 1 1 d .
H77 H 1.2934 0.9205 0.4861 0.036 Uiso 1 1 calc R
C78 C 1.1862(4) 0.8554(3) 0.40588(18) 0.0250(9) Uani 1 1 d .
H78 H 1.1659 0.7994 0.4191 0.030 Uiso 1 1 calc R
C79 C 0.8393(5) 0.4844(3) 0.0706(2) 0.0400(11) Uani 1 1 d .
H79A H 0.9091 0.4506 0.0776 0.060 Uiso 1 1 calc R
H79B H 0.8768 0.5409 0.0585 0.060 Uiso 1 1 calc R
H79C H 0.7781 0.4489 0.0366 0.060 Uiso 1 1 calc R
C80 C 0.6198(4) 0.5163(3) 0.43278(19) 0.0300(9) Uani 1 1 d .
H80A H 0.6710 0.5619 0.4657 0.045 Uiso 1 1 calc R
H80B H 0.5985 0.4602 0.4486 0.045 Uiso 1 1 calc R
H80C H 0.5391 0.5369 0.4219 0.045 Uiso 1 1 calc R

loop_
_atom_site_aniso_label
_atom_site_aniso_U_11
_atom_site_aniso_U_22
_atom_site_aniso_U_33
_atom_site_aniso_U_23
_atom_site_aniso_U_13
_atom_site_aniso_U_12
Nd1 0.01569(11) 0.00986(11) 0.01386(11) 0.00127(8) 0.00076(7) 0.00221(8)
Nd2 0.01467(11) 0.00998(11) 0.01473(11) 0.00098(8) 0.00014(7) 0.00127(8)
O1 0.0124(12) 0.0120(13) 0.0193(13) 0.0007(10) 0.0003(10) 0.0041(10)
O2 0.0145(12) 0.0120(13) 0.0214(13) 0.0008(10) 0.0000(10) 0.0035(10)
O3 0.0247(13) 0.0154(13) 0.0167(13) 0.0028(11) 0.0038(10) 0.0036(11)
O4 0.0248(14) 0.0121(13) 0.0245(14) -0.0016(11) -0.0025(11) 0.0075(11)
O5 0.0220(13) 0.0129(13) 0.0188(13) 0.0047(11) -0.0022(10) -0.0011(11)
O6 0.0233(13) 0.0131(13) 0.0156(13) 0.0046(10) 0.0020(10) -0.0041(11)
O7 0.0235(13) 0.0127(13) 0.0186(13) -0.0018(11) -0.0028(10) 0.0031(11)
O8 0.0243(13) 0.0135(13) 0.0165(13) 0.0020(10) 0.0007(10) 0.0005(11)
O9 0.0237(13) 0.0117(13) 0.0193(13) 0.0023(10) 0.0011(11) -0.0038(11)
O10 0.0179(12) 0.0143(13) 0.0182(13) 0.0033(10) 0.0000(10) -0.0003(10)
O11 0.0380(16) 0.0187(15) 0.0175(14) 0.0002(11) 0.0063(12) -0.0110(12)
O12 0.0376(16) 0.0167(14) 0.0167(14) -0.0002(11) 0.0076(11) -0.0097(12)
N1 0.0170(15) 0.0110(15) 0.0194(16) 0.0031(12) -0.0003(12) -0.0006(12)
N2 0.0186(16) 0.0152(16) 0.0257(18) 0.0050(13) -0.0041(13) 0.0008(13)
C1 0.025(2) 0.017(2) 0.021(2) 0.0045(16) -0.0017(16) 0.0028(16)
C2 0.024(2) 0.021(2) 0.025(2) 0.0067(17) -0.0075(16) 0.0008(17)
C3 0.0205(19) 0.020(2) 0.028(2) 0.0077(17) -0.0036(16) 0.0035(16)
C4 0.0162(18) 0.017(2) 0.023(2) 0.0076(16) 0.0014(15) 0.0038(15)
C5 0.0187(19) 0.020(2) 0.031(2) 0.0037(17) 0.0034(16) 0.0096(16)
C6 0.027(2) 0.018(2) 0.022(2) -0.0004(16) 0.0058(16) 0.0082(17)
C7 0.0200(18) 0.019(2) 0.0171(19) 0.0008(15) -0.0006(15) 0.0025(16)
C8 0.0145(17) 0.0114(18) 0.0174(18) 0.0058(14) 0.0026(14) 0.0005(14)
C9 0.0192(18) 0.0125(18) 0.0156(18) 0.0047(14) 0.0028(14) 0.0039(15)
C10 0.031(2) 0.023(2) 0.035(2) 0.0033(19) -0.0110(19) 0.0063(18)
C11 0.036(2) 0.028(2) 0.039(3) 0.007(2) -0.019(2) 0.002(2)
C12 0.021(2) 0.020(2) 0.059(3) 0.007(2) -0.013(2) 0.0068(18)
C13 0.0191(19) 0.020(2) 0.040(2) 0.0136(18) -0.0022(17) 0.0017(17)
C14 0.0181(19) 0.021(2) 0.051(3) 0.012(2) 0.0016(18) 0.0049(17)
C15 0.025(2) 0.018(2) 0.041(3) 0.0027(18) 0.0110(18) 0.0085(17)
C16 0.0204(19) 0.016(2) 0.029(2) 0.0021(16) 0.0022(16) 0.0024(16)
C17 0.0135(17) 0.0120(19) 0.028(2) 0.0068(15) 0.0031(15) 0.0033(15)
C18 0.0161(18) 0.0113(18) 0.027(2) 0.0056(15) 0.0006(15) 0.0012(15)
C19 0.025(2) 0.025(2) 0.024(2) 0.0052(17) 0.0030(16) -0.0029(17)
C20 0.030(2) 0.027(2) 0.025(2) 0.0105(18) 0.0003(17) -0.0021(18)
C21 0.026(2) 0.042(3) 0.022(2) 0.0072(19) -0.0005(17) -0.0043(19)
C22 0.041(3) 0.038(3) 0.025(2) -0.010(2) -0.0101(19) 0.010(2)
C23 0.034(2) 0.026(2) 0.026(2) -0.0041(18) -0.0068(18) 0.0083(19)
C24 0.0150(18) 0.024(2) 0.0191(19) 0.0021(16) 0.0012(15) -0.0005(16)
C25 0.0160(18) 0.016(2) 0.0193(19) -0.0024(15) 0.0034(14) -0.0020(15)
C26 0.029(2) 0.0120(19) 0.022(2) -0.0010(16) 0.0030(16) 0.0018(16)
C27 0.0216(19) 0.015(2) 0.025(2) 0.0010(16) 0.0065(15) 0.0047(16)
C28 0.031(2) 0.018(2) 0.026(2) 0.0033(17) 0.0075(17) 0.0095(17)
C29 0.051(3) 0.019(2) 0.023(2) 0.0046(17) 0.0067(19) 0.010(2)
C30 0.053(3) 0.024(2) 0.033(2) 0.0044(19) 0.011(2) 0.016(2)
C31 0.047(3) 0.025(2) 0.052(3) 0.013(2) 0.014(2) 0.019(2)
C32 0.030(2) 0.034(3) 0.053(3) 0.015(2) 0.006(2) 0.012(2)
C33 0.032(2) 0.021(2) 0.041(3) 0.0096(19) 0.0053(19) 0.0103(18)
C34 0.027(2) 0.024(2) 0.023(2) 0.0011(17) 0.0025(16) 0.0018(18)
C35 0.035(2) 0.033(3) 0.026(2) -0.0001(19) -0.0032(18) 0.002(2)
C36 0.032(2) 0.028(2) 0.030(2) -0.0103(19) -0.0008(18) -0.0058(19)
C37 0.034(2) 0.014(2) 0.045(3) 0.0002(19) 0.007(2) -0.0011(18)
C38 0.026(2) 0.022(2) 0.028(2) 0.0031(17) 0.0011(17) 0.0036(17)
C39 0.0164(18) 0.021(2) 0.0192(19) 0.0018(16) 0.0063(15) 0.0000(16)
C40 0.0133(17) 0.016(2) 0.025(2) 0.0020(16) 0.0032(15) 0.0054(15)
C41 0.0158(17) 0.0126(19) 0.0223(19) 0.0072(15) 0.0018(14) 0.0003(15)
C42 0.0161(17) 0.0152(19) 0.0182(19) 0.0029(15) 0.0030(14) 0.0081(15)
C43 0.0234(19) 0.0104(18) 0.0182(19) 0.0026(15) 0.0012(15) 0.0023(15)
C44 0.0179(18) 0.020(2) 0.025(2) 0.0043(16) 0.0017(15) 0.0006(16)
C45 0.032(2) 0.025(2) 0.024(2) 0.0029(17) 0.0065(17) -0.0005(18)
C46 0.041(2) 0.026(2) 0.018(2) 0.0037(17) -0.0017(18) 0.0026(19)
C47 0.029(2) 0.024(2) 0.028(2) 0.0022(18) -0.0065(17) 0.0044(18)
C48 0.0198(19) 0.021(2) 0.022(2) 0.0033(16) 0.0023(15) 0.0002(16)
C49 0.029(2) 0.019(2) 0.023(2) -0.0007(16) 0.0009(16) 0.0042(17)
C50 0.035(2) 0.031(2) 0.025(2) 0.0086(18) -0.0049(18) 0.0098(19)
C51 0.036(2) 0.022(2) 0.034(2) 0.0031(18) -0.0095(19) 0.0087(19)
C52 0.034(2) 0.027(2) 0.034(2) -0.0054(19) 0.0030(19) 0.0140(19)
C53 0.031(2) 0.028(2) 0.026(2) 0.0012(18) 0.0003(17) 0.0121(19)
C54 0.0201(19) 0.014(2) 0.024(2) -0.0017(16) -0.0048(15) 0.0008(15)
C55 0.0130(17) 0.0115(19) 0.024(2) -0.0003(15) 0.0062(14) -0.0004(14)
C56 0.0204(19) 0.0165(19) 0.0152(18) -0.0001(15) 0.0010(14) 0.0025(16)
C57 0.0197(18) 0.018(2) 0.0163(18) 0.0020(15) 0.0044(14) 0.0024(16)
C58 0.0188(18) 0.021(2) 0.0159(18) 0.0042(15) 0.0036(14) 0.0043(16)
C59 0.031(2) 0.024(2) 0.027(2) 0.0028(17) -0.0030(17) 0.0079(18)
C60 0.034(2) 0.031(3) 0.037(3) -0.004(2) -0.007(2) -0.001(2)
C61 0.034(2) 0.042(3) 0.022(2) 0.004(2) -0.0027(18) 0.006(2)
C62 0.029(2) 0.041(3) 0.028(2) 0.018(2) -0.0025(18) -0.001(2)
C63 0.0204(19) 0.026(2) 0.025(2) 0.0065(17) 0.0020(16) -0.0018(17)
C64 0.026(2) 0.017(2) 0.023(2) 0.0027(16) -0.0018(16) 0.0041(16)
C65 0.036(2) 0.023(2) 0.027(2) 0.0017(18) -0.0097(18) 0.0045(19)
C66 0.046(3) 0.019(2) 0.023(2) 0.0058(17) 0.0026(19) 0.0007(19)
C67 0.033(2) 0.030(2) 0.025(2) 0.0057(18) 0.0086(18) -0.0010(19)
C68 0.024(2) 0.019(2) 0.024(2) 0.0031(16) 0.0001(16) -0.0039(16)
C69 0.0233(19) 0.0083(18) 0.0183(19) 0.0013(14) -0.0002(15) 0.0009(15)
C70 0.0158(18) 0.016(2) 0.0190(19) 0.0034(15) 0.0016(14) 0.0072(15)
C71 0.0211(19) 0.0132(19) 0.0202(19) 0.0016(15) -0.0002(15) 0.0015(15)
C72 0.0122(17) 0.0129(19) 0.0224(19) 0.0015(15) 0.0025(14) 0.0045(15)
C73 0.0185(18) 0.0149(19) 0.020(2) -0.0022(15) 0.0049(15) -0.0010(15)
C74 0.043(2) 0.024(2) 0.020(2) 0.0014(17) -0.0052(18) -0.0051(19)
C75 0.060(3) 0.022(2) 0.034(3) 0.005(2) 0.009(2) -0.011(2)
C76 0.033(2) 0.036(3) 0.026(2) -0.007(2) 0.0016(18) -0.010(2)
C77 0.029(2) 0.034(3) 0.024(2) 0.0000(19) -0.0007(17) -0.0001(19)
C78 0.025(2) 0.021(2) 0.027(2) 0.0013(17) 0.0002(16) -0.0002(17)
C79 0.053(3) 0.032(3) 0.027(2) -0.004(2) 0.014(2) -0.007(2)
C80 0.031(2) 0.029(2) 0.029(2) 0.0071(18) 0.0051(18) -0.0019(19)

loop_
_atom_type_symbol
_atom_type_description
_atom_type_scat_dispersion_real
_atom_type_scat_dispersion_imag
_atom_type_scat_source
C C 0.0033 0.0016 'International Tables Vol C Tables 4.2.6.8 and 6.1.1.4'
H H 0.0000 0.0000 'International Tables Vol C Tables 4.2.6.8 and 6.1.1.4'
N N 0.0061 0.0033 'International Tables Vol C Tables 4.2.6.8 and 6.1.1.4'
O O 0.0106 0.0060 'International Tables Vol C Tables 4.2.6.8 and 6.1.1.4'
Nd Nd -0.1943 3.0179 'International Tables Vol C Tables 4.2.6.8 and 6.1.1.4'

loop_
_geom_angle_atom_site_label_1
_geom_angle_atom_site_label_2
_geom_angle_atom_site_label_3
_geom_angle
O4 Nd1 O3 71.29(9)
O4 Nd1 O5 76.48(8)
O3 Nd1 O5 73.53(9)
O4 Nd1 O6 84.34(9)
O3 Nd1 O6 139.78(8)
O5 Nd1 O6 69.87(8)
O4 Nd1 O1 152.91(8)
O3 Nd1 O1 134.27(8)
O5 Nd1 O1 115.47(8)
O6 Nd1 O1 78.08(8)
O4 Nd1 O2 87.34(8)
O3 Nd1 O2 129.11(8)
O5 Nd1 O2 146.17(8)
O6 Nd1 O2 79.22(8)
O1 Nd1 O2 69.34(8)
O4 Nd1 O11 106.09(9)
O3 Nd1 O11 70.57(8)
O5 Nd1 O11 140.65(8)
O6 Nd1 O11 148.86(8)
O1 Nd1 O11 80.43(8)
O2 Nd1 O11 72.22(8)
O4 Nd1 N1 140.88(9)
O3 Nd1 N1 78.23(9)
O5 Nd1 N1 71.71(8)
O6 Nd1 N1 104.96(9)
O1 Nd1 N1 64.68(8)
O2 Nd1 N1 131.49(8)
O11 Nd1 N1 85.57(9)
O4 Nd1 Nd2 121.32(6)
O3 Nd1 Nd2 143.30(6)
O5 Nd1 Nd2 140.40(6)
O6 Nd1 Nd2 76.78(6)
O1 Nd1 Nd2 34.39(5)
O2 Nd1 Nd2 34.96(6)
O11 Nd1 Nd2 72.75(6)
N1 Nd1 Nd2 97.78(7)
O7 Nd2 O8 72.54(8)
O7 Nd2 O10 76.07(8)
O8 Nd2 O10 73.23(9)
O7 Nd2 O1 85.11(8)
O8 Nd2 O1 124.33(8)
O10 Nd2 O1 149.00(8)
O7 Nd2 O2 147.27(8)
O8 Nd2 O2 139.14(8)
O10 Nd2 O2 115.52(8)
O1 Nd2 O2 69.85(8)
O7 Nd2 O9 79.72(9)
O8 Nd2 O9 137.79(8)
O10 Nd2 O9 69.58(8)
O1 Nd2 O9 83.11(8)
O2 Nd2 O9 76.74(8)
O7 Nd2 O12 113.38(9)
O8 Nd2 O12 71.54(8)
O10 Nd2 O12 138.02(8)
O1 Nd2 O12 72.16(8)
O2 Nd2 O12 79.39(8)
O9 Nd2 O12 150.29(8)
O7 Nd2 N2 144.68(9)
O8 Nd2 N2 81.42(9)
O10 Nd2 N2 73.80(9)
O1 Nd2 N2 129.87(8)
O2 Nd2 N2 65.06(9)
O9 Nd2 N2 106.10(9)
O12 Nd2 N2 79.04(9)
O7 Nd2 Nd1 116.98(6)
O8 Nd2 Nd1 144.16(6)
O10 Nd2 Nd1 141.39(6)
O1 Nd2 Nd1 34.70(5)
O2 Nd2 Nd1 35.16(5)
O9 Nd2 Nd1 77.09(6)
O12 Nd2 Nd1 73.20(6)
N2 Nd2 Nd1 98.13(7)
C8 O1 Nd2 129.8(2)
C8 O1 Nd1 119.08(19)
Nd2 O1 Nd1 110.91(9)
C17 O2 Nd2 118.2(2)
C17 O2 Nd1 131.9(2)
Nd2 O2 Nd1 109.88(9)
C25 O3 Nd1 135.9(2)
C27 O4 Nd1 135.1(2)
C40 O5 Nd1 134.9(2)
C42 O6 Nd1 134.5(2)
C55 O7 Nd2 134.1(2)
C57 O8 Nd2 131.2(2)
C70 O9 Nd2 133.2(2)
C72 O10 Nd2 134.7(2)
C79 O11 Nd1 130.4(2)
C79 O11 H11 114.8
Nd1 O11 H11 114.8
C80 O12 Nd2 132.3(2)
C80 O12 H12 113.9
Nd2 O12 H12 113.9
C1 N1 C9 118.3(3)
C1 N1 Nd1 126.1(2)
C9 N1 Nd1 114.4(2)
C10 N2 C18 118.3(3)
C10 N2 Nd2 125.6(2)
C18 N2 Nd2 114.3(2)
N1 C1 C2 123.6(3)
N1 C1 H1 118.2
C2 C1 H1 118.2
C3 C2 C1 118.7(3)
C3 C2 H2 120.7
C1 C2 H2 120.7
C2 C3 C4 120.0(3)
C2 C3 H3 120.0
C4 C3 H3 120.0
C3 C4 C9 117.3(3)
C3 C4 C5 122.9(3)
C9 C4 C5 119.8(3)
C6 C5 C4 119.0(3)
C6 C5 H5 120.5
C4 C5 H5 120.5
C5 C6 C7 121.5(3)
C5 C6 H6 119.3
C7 C6 H6 119.3
C8 C7 C6 121.6(3)
C8 C7 H7 119.2
C6 C7 H7 119.2
O1 C8 C7 124.1(3)
O1 C8 C9 118.4(3)
C7 C8 C9 117.6(3)
N1 C9 C4 122.1(3)
N1 C9 C8 117.4(3)
C4 C9 C8 120.5(3)
N2 C10 C11 122.7(4)
N2 C10 H10 118.6
C11 C10 H10 118.6
C12 C11 C10 119.2(4)
C12 C11 H11A 120.4
C10 C11 H11A 120.4
C11 C12 C13 120.5(4)
C11 C12 H12A 119.7
C13 C12 H12A 119.7
C14 C13 C12 123.4(3)
C14 C13 C18 119.5(3)
C12 C13 C18 117.1(4)
C15 C14 C13 119.0(3)
C15 C14 H14 120.5
C13 C14 H14 120.5
C14 C15 C16 121.5(4)
C14 C15 H15 119.2
C16 C15 H15 119.2
C17 C16 C15 121.8(4)
C17 C16 H16 119.1
C15 C16 H16 119.1
O2 C17 C16 123.9(3)
O2 C17 C18 119.0(3)
C16 C17 C18 117.1(3)
N2 C18 C13 122.0(3)
N2 C18 C17 116.9(3)
C13 C18 C17 121.1(3)
C20 C19 C24 121.7(4)
C20 C19 H19 119.1
C24 C19 H19 119.1
C19 C20 C21 120.2(4)
C19 C20 H20 119.9
C21 C20 H20 119.9
C22 C21 C20 119.1(4)
C22 C21 H21 120.5
C20 C21 H21 120.5
C21 C22 C23 121.0(4)
C21 C22 H22 119.5
C23 C22 H22 119.5
C22 C23 C24 120.2(4)
C22 C23 H23 119.9
C24 C23 H23 119.9
C19 C24 C23 117.9(3)
C19 C24 C25 119.4(3)
C23 C24 C25 122.7(3)
O3 C25 C26 124.3(3)
O3 C25 C24 114.8(3)
C26 C25 C24 120.8(3)
C25 C26 C27 124.4(3)
C25 C26 H26 117.8
C27 C26 H26 117.8
O4 C27 C26 125.2(3)
O4 C27 C28 116.5(3)
C26 C27 C28 118.1(3)
C33 C28 C29 118.9(4)
C33 C28 C27 118.6(3)
C29 C28 C27 122.5(3)
C30 C29 C28 120.5(4)
C30 C29 H29 119.7
C28 C29 H29 119.7
C31 C30 C29 120.3(4)
C31 C30 H30 119.8
C29 C30 H30 119.8
C30 C31 C32 119.6(4)
C30 C31 H31 120.2
C32 C31 H31 120.2
C33 C32 C31 120.2(4)
C33 C32 H32 119.9
C31 C32 H32 119.9
C28 C33 C32 120.4(4)
C28 C33 H33 119.8
C32 C33 H33 119.8
C39 C34 C35 120.7(4)
C39 C34 H34 119.6
C35 C34 H34 119.6
C36 C35 C34 119.9(4)
C36 C35 H35 120.0
C34 C35 H35 120.0
C37 C36 C35 119.7(4)
C37 C36 H36 120.1
C35 C36 H36 120.1
C36 C37 C38 120.9(4)
C36 C37 H37 119.6
C38 C37 H37 119.6
C37 C38 C39 119.4(4)
C37 C38 H38 120.3
C39 C38 H38 120.3
C34 C39 C38 119.3(3)
C34 C39 C40 118.4(3)
C38 C39 C40 122.3(3)
O5 C40 C41 123.4(3)
O5 C40 C39 116.5(3)
C41 C40 C39 120.2(3)
C42 C41 C40 124.2(3)
C42 C41 H41 117.9
C40 C41 H41 117.9
O6 C42 C41 125.8(3)
O6 C42 C43 116.1(3)
C41 C42 C43 118.0(3)
C44 C43 C48 119.1(3)
C44 C43 C42 122.2(3)
C48 C43 C42 118.7(3)
C45 C44 C43 120.3(3)
C45 C44 H44 119.8
C43 C44 H44 119.8
C44 C45 C46 120.6(4)
C44 C45 H45 119.7
C46 C45 H45 119.7
C45 C46 C47 119.6(4)
C45 C46 H46 120.2
C47 C46 H46 120.2
C48 C47 C46 120.3(4)
C48 C47 H47 119.8
C46 C47 H47 119.8
C47 C48 C43 120.0(4)
C47 C48 H48 120.0
C43 C48 H48 120.0
C50 C49 C54 120.2(4)
C50 C49 H49 119.9
C54 C49 H49 119.9
C51 C50 C49 120.1(4)
C51 C50 H50 120.0
C49 C50 H50 120.0
C50 C51 C52 119.7(4)
C50 C51 H51 120.1
C52 C51 H51 120.1
C53 C52 C51 120.3(4)
C53 C52 H52 119.8
C51 C52 H52 119.8
C52 C53 C54 120.7(4)
C52 C53 H53 119.7
C54 C53 H53 119.7
C53 C54 C49 118.9(4)
C53 C54 C55 121.8(3)
C49 C54 C55 119.2(3)
O7 C55 C56 124.9(3)
O7 C55 C54 117.0(3)
C56 C55 C54 118.0(3)
C55 C56 C57 125.2(3)
C55 C56 H56 117.4
C57 C56 H56 117.4
O8 C57 C56 124.0(3)
O8 C57 C58 116.7(3)
C56 C57 C58 119.2(3)
C63 C58 C59 118.4(3)
C63 C58 C57 119.4(3)
C59 C58 C57 122.2(3)
C60 C59 C58 120.8(4)
C60 C59 H59 119.6
C58 C59 H59 119.6
C59 C60 C61 120.2(4)
C59 C60 H60 119.9
C61 C60 H60 119.9
C60 C61 C62 119.5(4)
C60 C61 H61 120.3
C62 C61 H61 120.3
C63 C62 C61 120.4(4)
C63 C62 H62 119.8
C61 C62 H62 119.8
C62 C63 C58 120.7(4)
C62 C63 H63 119.6
C58 C63 H63 119.6
C65 C64 C69 119.9(4)
C65 C64 H64 120.1
C69 C64 H64 120.1
C64 C65 C66 120.6(4)
C64 C65 H65 119.7
C66 C65 H65 119.7
C67 C66 C65 119.7(4)
C67 C66 H66 120.1
C65 C66 H66 120.1
C66 C67 C68 120.0(4)
C66 C67 H67 120.0
C68 C67 H67 120.0
C69 C68 C67 120.3(4)
C69 C68 H68 119.8
C67 C68 H68 119.8
C68 C69 C64 119.4(3)
C68 C69 C70 121.6(3)
C64 C69 C70 118.9(3)
O9 C70 C71 126.2(3)
O9 C70 C69 117.1(3)
C71 C70 C69 116.7(3)
C70 C71 C72 124.2(3)
C70 C71 H71 117.9
C72 C71 H71 117.9
O10 C72 C71 123.7(3)
O10 C72 C73 117.0(3)
C71 C72 C73 119.3(3)
C74 C73 C78 119.4(3)
C74 C73 C72 122.6(3)
C78 C73 C72 117.9(3)
C73 C74 C75 120.3(4)
C73 C74 H74 119.9
C75 C74 H74 119.9
C76 C75 C74 119.9(4)
C76 C75 H75 120.1
C74 C75 H75 120.1
C75 C76 C77 120.3(4)
C75 C76 H76 119.8
C77 C76 H76 119.8
C76 C77 C78 119.9(4)
C76 C77 H77 120.1
C78 C77 H77 120.1
C77 C78 C73 120.2(4)
C77 C78 H78 119.9
C73 C78 H78 119.9
O11 C79 H79A 109.5
O11 C79 H79B 109.5
H79A C79 H79B 109.5
O11 C79 H79C 109.5
H79A C79 H79C 109.5
H79B C79 H79C 109.5
O12 C80 H80A 109.5
O12 C80 H80B 109.5
H80A C80 H80B 109.5
O12 C80 H80C 109.5
H80A C80 H80C 109.5
H80B C80 H80C 109.5

loop_
_geom_bond_atom_site_label_1
_geom_bond_atom_site_label_2
_geom_bond_distance
Nd1 O4 2.387(2)
Nd1 O3 2.388(2)
Nd1 O5 2.421(2)
Nd1 O6 2.437(2)
Nd1 O1 2.449(2)
Nd1 O2 2.461(2)
Nd1 O11 2.533(3)
Nd1 N1 2.593(3)
Nd1 Nd2 4.0192(16)
Nd2 O7 2.382(2)
Nd2 O8 2.389(2)
Nd2 O10 2.419(2)
Nd2 O1 2.430(2)
Nd2 O2 2.449(2)
Nd2 O9 2.471(2)
Nd2 O12 2.537(3)
Nd2 N2 2.580(3)
O1 C8 1.342(4)
O2 C17 1.347(4)
O3 C25 1.272(4)
O4 C27 1.265(4)
O5 C40 1.261(4)
O6 C42 1.289(4)
O7 C55 1.269(4)
O8 C57 1.274(4)
O9 C70 1.286(4)
O10 C72 1.261(4)
O11 C79 1.417(5)
O11 H11 0.9500
O12 C80 1.414(4)
O12 H12 0.9500
N1 C1 1.316(4)
N1 C9 1.368(4)
N2 C10 1.327(5)
N2 C18 1.378(5)
C1 C2 1.411(5)
C1 H1 0.9500
C2 C3 1.362(5)
C2 H2 0.9500
C3 C4 1.412(5)
C3 H3 0.9500
C4 C9 1.417(5)
C4 C5 1.417(5)
C5 C6 1.365(5)
C5 H5 0.9500
C6 C7 1.412(5)
C6 H6 0.9500
C7 C8 1.380(5)
C7 H7 0.9500
C8 C9 1.430(5)
C10 C11 1.408(5)
C10 H10 0.9500
C11 C12 1.354(6)
C11 H11A 0.9500
C12 C13 1.411(5)
C12 H12A 0.9500
C13 C14 1.410(6)
C13 C18 1.414(5)
C14 C15 1.367(5)
C14 H14 0.9500
C15 C16 1.407(5)
C15 H15 0.9500
C16 C17 1.376(5)
C16 H16 0.9500
C17 C18 1.429(5)
C19 C20 1.380(5)
C19 C24 1.390(5)
C19 H19 0.9500
C20 C21 1.384(5)
C20 H20 0.9500
C21 C22 1.381(6)
C21 H21 0.9500
C22 C23 1.392(5)
C22 H22 0.9500
C23 C24 1.398(5)
C23 H23 0.9500
C24 C25 1.507(5)
C25 C26 1.393(5)
C26 C27 1.400(5)
C26 H26 0.9500
C27 C28 1.507(5)
C28 C33 1.385(5)
C28 C29 1.397(5)
C29 C30 1.383(5)
C29 H29 0.9500
C30 C31 1.378(6)
C30 H30 0.9500
C31 C32 1.388(6)
C31 H31 0.9500
C32 C33 1.388(5)
C32 H32 0.9500
C33 H33 0.9500
C34 C39 1.383(5)
C34 C35 1.389(5)
C34 H34 0.9500
C35 C36 1.381(6)
C35 H35 0.9500
C36 C37 1.378(6)
C36 H36 0.9500
C37 C38 1.391(5)
C37 H37 0.9500
C38 C39 1.397(5)
C38 H38 0.9500
C39 C40 1.501(5)
C40 C41 1.418(5)
C41 C42 1.383(5)
C41 H41 0.9500
C42 C43 1.494(5)
C43 C44 1.394(5)
C43 C48 1.407(5)
C44 C45 1.382(5)
C44 H44 0.9500
C45 C46 1.389(5)
C45 H45 0.9500
C46 C47 1.391(6)
C46 H46 0.9500
C47 C48 1.387(5)
C47 H47 0.9500
C48 H48 0.9500
C49 C50 1.386(5)
C49 C54 1.405(5)
C49 H49 0.9500
C50 C51 1.384(6)
C50 H50 0.9500
C51 C52 1.388(6)
C51 H51 0.9500
C52 C53 1.381(5)
C52 H52 0.9500
C53 C54 1.383(5)
C53 H53 0.9500
C54 C55 1.500(5)
C55 C56 1.400(5)
C56 C57 1.405(5)
C56 H56 0.9500
C57 C58 1.502(5)
C58 C63 1.393(5)
C58 C59 1.400(5)
C59 C60 1.381(5)
C59 H59 0.9500
C60 C61 1.384(6)
C60 H60 0.9500
C61 C62 1.391(6)
C61 H61 0.9500
C62 C63 1.380(5)
C62 H62 0.9500
C63 H63 0.9500
C64 C65 1.386(5)
C64 C69 1.397(5)
C64 H64 0.9500
C65 C66 1.387(6)
C65 H65 0.9500
C66 C67 1.384(6)
C66 H66 0.9500
C67 C68 1.396(5)
C67 H67 0.9500
C68 C69 1.388(5)
C68 H68 0.9500
C69 C70 1.506(5)
C70 C71 1.384(5)
C71 C72 1.411(5)
C71 H71 0.9500
C72 C73 1.507(5)
C73 C74 1.387(5)
C73 C78 1.390(5)
C74 C75 1.391(6)
C74 H74 0.9500
C75 C76 1.377(6)
C75 H75 0.9500
C76 C77 1.384(6)
C76 H76 0.9500
C77 C78 1.387(5)
C77 H77 0.9500
C78 H78 0.9500
C79 H79A 0.9800
C79 H79B 0.9800
C79 H79C 0.9800
C80 H80A 0.9800
C80 H80B 0.9800
C80 H80C 0.9800

loop_
_geom_hbond_atom_site_label_D
_geom_hbond_atom_site_label_H
_geom_hbond_atom_site_label_A
_geom_hbond_distance_DH
_geom_hbond_distance_HA
_geom_hbond_distance_DA
_geom_hbond_angle_DHA
O11 H11 O9 0.95 1.97 2.717(4) 134.0
O12 H12 O6 0.95 2.01 2.739(4) 131.6

loop_
_geom_torsion_atom_site_label_1
_geom_torsion_atom_site_label_2
_geom_torsion_atom_site_label_3
_geom_torsion_atom_site_label_4
_geom_torsion
O4 Nd1 Nd2 O7 171.64(9)
O3 Nd1 Nd2 O7 70.81(12)
O5 Nd1 Nd2 O7 -80.53(11)
O6 Nd1 Nd2 O7 -113.53(9)
O1 Nd1 Nd2 O7 -25.39(12)
O2 Nd1 Nd2 O7 156.42(12)
O11 Nd1 Nd2 O7 72.97(10)
N1 Nd1 Nd2 O7 -9.91(9)
O4 Nd1 Nd2 O8 -90.90(12)
O3 Nd1 Nd2 O8 168.28(13)
O5 Nd1 Nd2 O8 16.94(13)
O6 Nd1 Nd2 O8 -16.07(11)
O1 Nd1 Nd2 O8 72.07(14)
O2 Nd1 Nd2 O8 -106.11(14)
O11 Nd1 Nd2 O8 170.43(12)
N1 Nd1 Nd2 O8 87.56(12)
O4 Nd1 Nd2 O10 69.84(12)
O3 Nd1 Nd2 O10 -30.99(13)
O5 Nd1 Nd2 O10 177.67(11)
O6 Nd1 Nd2 O10 144.67(11)
O1 Nd1 Nd2 O10 -127.19(13)
O2 Nd1 Nd2 O10 54.62(13)
O11 Nd1 Nd2 O10 -28.83(11)
N1 Nd1 Nd2 O10 -111.71(11)
O4 Nd1 Nd2 O1 -162.97(12)
O3 Nd1 Nd2 O1 96.20(14)
O5 Nd1 Nd2 O1 -55.13(13)
O6 Nd1 Nd2 O1 -88.14(12)
O2 Nd1 Nd2 O1 -178.18(13)
O11 Nd1 Nd2 O1 98.36(12)
N1 Nd1 Nd2 O1 15.48(12)
O4 Nd1 Nd2 O2 15.21(12)
O3 Nd1 Nd2 O2 -85.61(14)
O5 Nd1 Nd2 O2 123.05(13)
O6 Nd1 Nd2 O2 90.05(12)
O1 Nd1 Nd2 O2 178.18(13)
O11 Nd1 Nd2 O2 -83.46(12)
N1 Nd1 Nd2 O2 -166.33(12)
O4 Nd1 Nd2 O9 100.43(10)
O3 Nd1 Nd2 O9 -0.39(11)
O5 Nd1 Nd2 O9 -151.73(10)
O6 Nd1 Nd2 O9 175.26(8)
O1 Nd1 Nd2 O9 -96.60(11)
O2 Nd1 Nd2 O9 85.22(11)
O11 Nd1 Nd2 O9 1.76(9)
N1 Nd1 Nd2 O9 -81.11(9)
O4 Nd1 Nd2 O12 -80.22(10)
O3 Nd1 Nd2 O12 178.96(11)
O5 Nd1 Nd2 O12 27.62(11)
O6 Nd1 Nd2 O12 -5.38(9)
O1 Nd1 Nd2 O12 82.76(12)
O2 Nd1 Nd2 O12 -95.43(12)
O11 Nd1 Nd2 O12 -178.88(9)
N1 Nd1 Nd2 O12 98.24(9)
O4 Nd1 Nd2 N2 -4.32(10)
O3 Nd1 Nd2 N2 -105.15(12)
O5 Nd1 Nd2 N2 103.52(11)
O6 Nd1 Nd2 N2 70.51(9)
O1 Nd1 Nd2 N2 158.65(12)
O2 Nd1 Nd2 N2 -19.54(12)
O11 Nd1 Nd2 N2 -102.99(10)
N1 Nd1 Nd2 N2 174.13(9)
O7 Nd2 O1 C8 -27.5(3)
O8 Nd2 O1 C8 37.5(3)
O10 Nd2 O1 C8 -79.8(3)
O2 Nd2 O1 C8 173.9(3)
O9 Nd2 O1 C8 -107.7(3)
O12 Nd2 O1 C8 89.0(3)
N2 Nd2 O1 C8 147.0(2)
Nd1 Nd2 O1 C8 175.1(3)
O7 Nd2 O1 Nd1 157.45(10)
O8 Nd2 O1 Nd1 -137.58(9)
O10 Nd2 O1 Nd1 105.17(15)
O2 Nd2 O1 Nd1 -1.11(8)
O9 Nd2 O1 Nd1 77.24(10)
O12 Nd2 O1 Nd1 -86.07(10)
N2 Nd2 O1 Nd1 -28.01(15)
O4 Nd1 O1 C8 -142.3(2)
O3 Nd1 O1 C8 60.4(3)
O5 Nd1 O1 C8 -31.1(2)
O6 Nd1 O1 C8 -91.7(2)
O2 Nd1 O1 C8 -174.5(2)
O11 Nd1 O1 C8 111.0(2)
N1 Nd1 O1 C8 21.4(2)
Nd2 Nd1 O1 C8 -175.7(3)
O4 Nd1 O1 Nd2 33.3(2)
O3 Nd1 O1 Nd2 -123.92(11)
O5 Nd1 O1 Nd2 144.60(9)
O6 Nd1 O1 Nd2 83.95(10)
O2 Nd1 O1 Nd2 1.11(8)
O11 Nd1 O1 Nd2 -73.38(10)
N1 Nd1 O1 Nd2 -162.98(13)
O7 Nd2 O2 C17 138.2(2)
O8 Nd2 O2 C17 -59.8(3)
O10 Nd2 O2 C17 33.8(2)
O1 Nd2 O2 C17 -179.4(2)
O9 Nd2 O2 C17 93.1(2)
O12 Nd2 O2 C17 -104.7(2)
N2 Nd2 O2 C17 -21.9(2)
Nd1 Nd2 O2 C17 179.5(3)
O7 Nd2 O2 Nd1 -41.25(19)
O8 Nd2 O2 Nd1 120.70(11)
O10 Nd2 O2 Nd1 -145.68(9)
O1 Nd2 O2 Nd1 1.10(8)
O9 Nd2 O2 Nd1 -86.34(10)
O12 Nd2 O2 Nd1 75.84(10)
N2 Nd2 O2 Nd1 158.59(13)
O4 Nd1 O2 C17 13.6(3)
O3 Nd1 O2 C17 -49.6(3)
O5 Nd1 O2 C17 74.3(3)
O6 Nd1 O2 C17 98.3(3)
O1 Nd1 O2 C17 179.5(3)
O11 Nd1 O2 C17 -94.3(3)
N1 Nd1 O2 C17 -161.2(3)
Nd2 Nd1 O2 C17 -179.4(3)
O4 Nd1 O2 Nd2 -167.03(10)
O3 Nd1 O2 Nd2 129.82(10)
O5 Nd1 O2 Nd2 -106.34(14)
O6 Nd1 O2 Nd2 -82.30(10)
O1 Nd1 O2 Nd2 -1.10(8)
O11 Nd1 O2 Nd2 85.14(10)
N1 Nd1 O2 Nd2 18.22(15)
O4 Nd1 O3 C25 18.4(3)
O5 Nd1 O3 C25 -62.6(3)
O6 Nd1 O3 C25 -37.4(4)
O1 Nd1 O3 C25 -172.3(3)
O2 Nd1 O3 C25 88.6(3)
O11 Nd1 O3 C25 133.8(3)
N1 Nd1 O3 C25 -136.7(3)
Nd2 Nd1 O3 C25 136.0(3)
O3 Nd1 O4 C27 -19.4(3)
O5 Nd1 O4 C27 57.5(3)
O6 Nd1 O4 C27 128.1(3)
O1 Nd1 O4 C27 177.6(3)
O2 Nd1 O4 C27 -152.4(3)
O11 Nd1 O4 C27 -81.8(3)
N1 Nd1 O4 C27 21.3(4)
Nd2 Nd1 O4 C27 -161.1(3)
O4 Nd1 O5 C40 58.2(3)
O3 Nd1 O5 C40 132.3(3)
O6 Nd1 O5 C40 -30.7(3)
O1 Nd1 O5 C40 -96.0(3)
O2 Nd1 O5 C40 -5.5(4)
O11 Nd1 O5 C40 157.2(3)
N1 Nd1 O5 C40 -144.9(3)
Nd2 Nd1 O5 C40 -65.1(3)
O4 Nd1 O6 C42 -57.7(3)
O3 Nd1 O6 C42 -5.8(4)
O5 Nd1 O6 C42 19.9(3)
O1 Nd1 O6 C42 143.0(3)
O2 Nd1 O6 C42 -146.1(3)
O11 Nd1 O6 C42 -169.7(3)
N1 Nd1 O6 C42 83.6(3)
Nd2 Nd1 O6 C42 178.2(3)
O8 Nd2 O7 C55 18.3(3)
O10 Nd2 O7 C55 -58.2(3)
O1 Nd2 O7 C55 146.7(3)
O2 Nd2 O7 C55 -173.9(3)
O9 Nd2 O7 C55 -129.5(3)
O12 Nd2 O7 C55 78.5(3)
N2 Nd2 O7 C55 -26.1(4)
Nd1 Nd2 O7 C55 160.8(3)
O7 Nd2 O8 C57 -30.9(3)
O10 Nd2 O8 C57 49.4(3)
O1 Nd2 O8 C57 -102.1(3)
O2 Nd2 O8 C57 159.2(3)
O9 Nd2 O8 C57 20.4(3)
O12 Nd2 O8 C57 -153.8(3)
N2 Nd2 O8 C57 124.9(3)
Nd1 Nd2 O8 C57 -143.0(3)
O7 Nd2 O9 C70 57.5(3)
O8 Nd2 O9 C70 8.3(3)
O10 Nd2 O9 C70 -21.4(3)
O1 Nd2 O9 C70 143.7(3)
O2 Nd2 O9 C70 -145.4(3)
O12 Nd2 O9 C70 177.2(3)
N2 Nd2 O9 C70 -86.7(3)
Nd1 Nd2 O9 C70 178.4(3)
O7 Nd2 O10 C72 -51.1(3)
O8 Nd2 O10 C72 -126.8(3)
O1 Nd2 O10 C72 3.2(4)
O2 Nd2 O10 C72 96.2(3)
O9 Nd2 O10 C72 32.9(3)
O12 Nd2 O10 C72 -160.7(3)
N2 Nd2 O10 C72 147.5(3)
Nd1 Nd2 O10 C72 64.9(3)
O4 Nd1 O11 C79 27.2(3)
O3 Nd1 O11 C79 -35.7(3)
O5 Nd1 O11 C79 -61.0(4)
O6 Nd1 O11 C79 133.4(3)
O1 Nd1 O11 C79 -179.8(3)
O2 Nd1 O11 C79 109.0(3)
N1 Nd1 O11 C79 -114.7(3)
Nd2 Nd1 O11 C79 145.7(3)
O7 Nd2 O12 C80 -28.1(3)
O8 Nd2 O12 C80 32.6(3)
O10 Nd2 O12 C80 67.0(3)
O1 Nd2 O12 C80 -104.4(3)
O2 Nd2 O12 C80 -176.5(3)
O9 Nd2 O12 C80 -139.5(3)
N2 Nd2 O12 C80 117.1(3)
Nd1 Nd2 O12 C80 -140.8(3)
O4 Nd1 N1 C1 -16.8(4)
O3 Nd1 N1 C1 22.4(3)
O5 Nd1 N1 C1 -54.0(3)
O6 Nd1 N1 C1 -116.4(3)
O1 Nd1 N1 C1 174.9(3)
O2 Nd1 N1 C1 154.9(3)
O11 Nd1 N1 C1 93.4(3)
Nd2 Nd1 N1 C1 165.3(3)
O4 Nd1 N1 C9 150.1(2)
O3 Nd1 N1 C9 -170.8(2)
O5 Nd1 N1 C9 112.9(2)
O6 Nd1 N1 C9 50.5(2)
O1 Nd1 N1 C9 -18.2(2)
O2 Nd1 N1 C9 -38.2(3)
O11 Nd1 N1 C9 -99.7(2)
Nd2 Nd1 N1 C9 -27.8(2)
O7 Nd2 N2 C10 22.6(4)
O8 Nd2 N2 C10 -19.8(3)
O10 Nd2 N2 C10 55.1(3)
O1 Nd2 N2 C10 -147.9(3)
O2 Nd2 N2 C10 -175.9(3)
O9 Nd2 N2 C10 117.6(3)
O12 Nd2 N2 C10 -92.6(3)
Nd1 Nd2 N2 C10 -163.6(3)
O7 Nd2 N2 C18 -141.9(2)
O8 Nd2 N2 C18 175.6(2)
O10 Nd2 N2 C18 -109.5(2)
O1 Nd2 N2 C18 47.5(3)
O2 Nd2 N2 C18 19.6(2)
O9 Nd2 N2 C18 -47.0(3)
O12 Nd2 N2 C18 102.9(2)
Nd1 Nd2 N2 C18 31.8(2)
C9 N1 C1 C2 1.0(5)
Nd1 N1 C1 C2 167.4(3)
N1 C1 C2 C3 -3.0(6)
C1 C2 C3 C4 1.3(6)
C2 C3 C4 C9 1.9(5)
C2 C3 C4 C5 -179.7(4)
C3 C4 C5 C6 -178.4(4)
C9 C4 C5 C6 -0.1(6)
C4 C5 C6 C7 1.3(6)
C5 C6 C7 C8 0.2(6)
Nd2 O1 C8 C7 -17.3(5)
Nd1 O1 C8 C7 157.4(3)
Nd2 O1 C8 C9 162.2(2)
Nd1 O1 C8 C9 -23.1(4)
C6 C7 C8 O1 176.7(3)
C6 C7 C8 C9 -2.9(5)
C1 N1 C9 C4 2.5(5)
Nd1 N1 C9 C4 -165.5(3)
C1 N1 C9 C8 -177.2(3)
Nd1 N1 C9 C8 14.8(4)
C3 C4 C9 N1 -3.9(5)
C5 C4 C9 N1 177.6(3)
C3 C4 C9 C8 175.8(3)
C5 C4 C9 C8 -2.7(5)
O1 C8 C9 N1 4.2(5)
C7 C8 C9 N1 -176.2(3)
O1 C8 C9 C4 -175.5(3)
C7 C8 C9 C4 4.1(5)
C18 N2 C10 C11 -0.6(6)
Nd2 N2 C10 C11 -164.6(3)
N2 C10 C11 C12 3.3(7)
C10 C11 C12 C13 -2.4(7)
C11 C12 C13 C14 -179.9(4)
C11 C12 C13 C18 -0.8(6)
C12 C13 C14 C15 178.5(4)
C18 C13 C14 C15 -0.6(6)
C13 C14 C15 C16 -0.5(6)
C14 C15 C16 C17 0.0(6)
Nd2 O2 C17 C16 -157.0(3)
Nd1 O2 C17 C16 22.4(5)
Nd2 O2 C17 C18 23.0(4)
Nd1 O2 C17 C18 -157.6(2)
C15 C16 C17 O2 -178.5(3)
C15 C16 C17 C18 1.5(6)
C10 N2 C18 C13 -2.8(5)
Nd2 N2 C18 C13 162.9(3)
C10 N2 C18 C17 177.6(3)
Nd2 N2 C18 C17 -16.6(4)
C14 C13 C18 N2 -177.3(3)
C12 C13 C18 N2 3.6(6)
C14 C13 C18 C17 2.2(6)
C12 C13 C18 C17 -176.9(4)
O2 C17 C18 N2 -3.1(5)
C16 C17 C18 N2 176.9(3)
O2 C17 C18 C13 177.3(3)
C16 C17 C18 C13 -2.6(5)
C24 C19 C20 C21 -0.4(6)
C19 C20 C21 C22 0.6(6)
C20 C21 C22 C23 0.4(6)
C21 C22 C23 C24 -1.5(6)
C20 C19 C24 C23 -0.7(6)
C20 C19 C24 C25 177.6(3)
C22 C23 C24 C19 1.6(6)
C22 C23 C24 C25 -176.6(4)
Nd1 O3 C25 C26 -11.5(6)
Nd1 O3 C25 C24 172.4(2)
C19 C24 C25 O3 0.4(5)
C23 C24 C25 O3 178.6(3)
C19 C24 C25 C26 -175.8(3)
C23 C24 C25 C26 2.4(5)
O3 C25 C26 C27 -6.3(6)
C24 C25 C26 C27 169.5(3)
Nd1 O4 C27 C26 13.8(6)
Nd1 O4 C27 C28 -170.5(2)
C25 C26 C27 O4 5.2(6)
C25 C26 C27 C28 -170.4(3)
O4 C27 C28 C33 -25.5(5)
C26 C27 C28 C33 150.4(4)
O4 C27 C28 C29 155.5(4)
C26 C27 C28 C29 -28.6(5)
C33 C28 C29 C30 -1.4(6)
C27 C28 C29 C30 177.6(4)
C28 C29 C30 C31 -0.9(6)
C29 C30 C31 C32 1.6(7)
C30 C31 C32 C33 0.0(7)
C29 C28 C33 C32 3.1(6)
C27 C28 C33 C32 -176.0(4)
C31 C32 C33 C28 -2.4(7)
C39 C34 C35 C36 -2.1(6)
C34 C35 C36 C37 0.8(6)
C35 C36 C37 C38 0.4(6)
C36 C37 C38 C39 -0.4(6)
C35 C34 C39 C38 2.1(6)
C35 C34 C39 C40 178.2(3)
C37 C38 C39 C34 -0.9(5)
C37 C38 C39 C40 -176.9(3)
Nd1 O5 C40 C41 31.7(5)
Nd1 O5 C40 C39 -148.0(2)
C34 C39 C40 O5 -17.0(5)
C38 C39 C40 O5 159.0(3)
C34 C39 C40 C41 163.3(3)
C38 C39 C40 C41 -20.7(5)
O5 C40 C41 C42 -6.7(5)
C39 C40 C41 C42 173.0(3)
Nd1 O6 C42 C41 -11.3(5)
Nd1 O6 C42 C43 166.3(2)
C40 C41 C42 O6 -2.9(6)
C40 C41 C42 C43 179.5(3)
O6 C42 C43 C44 130.8(4)
C41 C42 C43 C44 -51.3(5)
O6 C42 C43 C48 -50.4(4)
C41 C42 C43 C48 127.5(4)
C48 C43 C44 C45 1.0(5)
C42 C43 C44 C45 179.8(3)
C43 C44 C45 C46 -1.8(6)
C44 C45 C46 C47 0.6(6)
C45 C46 C47 C48 1.3(6)
C46 C47 C48 C43 -2.0(6)
C44 C43 C48 C47 0.9(5)
C42 C43 C48 C47 -177.9(3)
C54 C49 C50 C51 -2.0(6)
C49 C50 C51 C52 -0.3(6)
C50 C51 C52 C53 1.8(6)
C51 C52 C53 C54 -1.0(6)
C52 C53 C54 C49 -1.3(6)
C52 C53 C54 C55 177.0(4)
C50 C49 C54 C53 2.8(6)
C50 C49 C54 C55 -175.6(3)
Nd2 O7 C55 C56 -5.8(5)
Nd2 O7 C55 C54 171.6(2)
C53 C54 C55 O7 146.3(4)
C49 C54 C55 O7 -35.4(5)
C53 C54 C55 C56 -36.1(5)
C49 C54 C55 C56 142.2(3)
O7 C55 C56 C57 -8.8(6)
C54 C55 C56 C57 173.8(3)
Nd2 O8 C57 C56 31.6(5)
Nd2 O8 C57 C58 -149.8(2)
C55 C56 C57 O8 -4.5(6)
C55 C56 C57 C58 177.0(3)
O8 C57 C58 C63 -21.9(5)
C56 C57 C58 C63 156.7(3)
O8 C57 C58 C59 157.2(3)
C56 C57 C58 C59 -24.2(5)
C63 C58 C59 C60 -0.8(6)
C57 C58 C59 C60 -179.9(4)
C58 C59 C60 C61 -0.3(6)
C59 C60 C61 C62 0.6(7)
C60 C61 C62 C63 0.2(6)
C61 C62 C63 C58 -1.3(6)
C59 C58 C63 C62 1.6(5)
C57 C58 C63 C62 -179.3(3)
C69 C64 C65 C66 1.3(6)
C64 C65 C66 C67 0.2(6)
C65 C66 C67 C68 -1.6(6)
C66 C67 C68 C69 1.7(6)
C67 C68 C69 C64 -0.3(5)
C67 C68 C69 C70 -179.4(3)
C65 C64 C69 C68 -1.2(5)
C65 C64 C69 C70 178.0(3)
Nd2 O9 C70 C71 10.6(5)
Nd2 O9 C70 C69 -169.5(2)
C68 C69 C70 O9 -126.9(4)
C64 C69 C70 O9 54.0(4)
C68 C69 C70 C71 53.0(5)
C64 C69 C70 C71 -126.1(4)
O9 C70 C71 C72 6.4(6)
C69 C70 C71 C72 -173.5(3)
Nd2 O10 C72 C71 -32.4(5)
Nd2 O10 C72 C73 149.4(2)
C70 C71 C72 O10 3.6(5)
C70 C71 C72 C73 -178.3(3)
O10 C72 C73 C74 -163.6(3)
C71 C72 C73 C74 18.1(5)
O10 C72 C73 C78 13.0(5)
C71 C72 C73 C78 -165.3(3)
C78 C73 C74 C75 1.3(6)
C72 C73 C74 C75 177.7(4)
C73 C74 C75 C76 0.1(7)
C74 C75 C76 C77 -0.6(7)
C75 C76 C77 C78 -0.2(6)
C76 C77 C78 C73 1.6(6)
C74 C73 C78 C77 -2.1(6)
C72 C73 C78 C77 -178.7(3)
